data_1548707
loop_
_publ_author_name
'Lindhorst, Anja C.'
'Kaspar, Manuel'
'Altmann, Philipp J.'
'P\"othig, Alexander'
'K\"uhn, Fritz E'

_publ_section_title
;
 Synthesis, characterization and derivatization of hydroxyl-functionalized
 iron(ii) bis(NHC) complexes.
;
_journal_issue 6
_journal_name_full 'Dalton transactions (Cambridge, England : 2003)'
_journal_page_first 1857
_journal_page_last 1867
_journal_paper_doi 10.1039/c7dt04774f
_journal_volume 47
_journal_year 2018
_chemical_formula_moiety 'C44 H44 Fe2 N16 O2, 4(F6 P), 4(C2 H3 N)'
_chemical_formula_sum 'C52 H56 F24 Fe2 N20 O2 P4'
_chemical_formula_weight 1684.75
_space_group_IT_number 14
_space_group_name_Hall '-P 2yn'
_space_group_name_H-M_alt 'P 1 21/n 1'
_symmetry_cell_setting monoclinic
_symmetry_Int_Tables_number 14
_symmetry_space_group_name_Hall '-P 2yn'
_symmetry_space_group_name_H-M 'P 1 21/n 1'
_atom_sites_solution_hydrogens mixed
_audit_update_record
;
2017-12-18 deposited with the CCDC.
2018-01-05 downloaded from the CCDC.
;
_cell_angle_alpha 90
_cell_angle_beta 104.920(2)
_cell_angle_gamma 90
_cell_formula_units_Z 2
_cell_length_a 11.6283(4)
_cell_length_b 22.8419(9)
_cell_length_c 12.9950(5)
_cell_measurement_reflns_used 9558
_cell_measurement_temperature 123
_cell_measurement_theta_max 25.6516
_cell_measurement_theta_min 2.4106
_cell_volume 3335.3(2)
_computing_cell_refinement 'SAINT (Bruker, 2012)'
_computing_data_collection 'APEX II Control Software (Bruker, 2013)'
_computing_data_reduction 'SAINT (Bruker, 2012)'
_computing_molecular_graphics 'PLATON (Spek, 2011)'
_computing_publication_material 'PLATON (Spek, 2011), enCIFer (Allen, 2014)'
_computing_structure_refinement 'SHELXL2014 (Sheldrick, 2014), SHELXLE (Huebschle, 2011)'
_computing_structure_solution 'SHELXS97 (Sheldrick, 1997)'
_diffrn_ambient_temperature 123
_diffrn_detector ' CCD plate '
_diffrn_detector_area_resol_mean 16
_diffrn_measured_fraction_theta_full 0.999
_diffrn_measured_fraction_theta_max 0.999
_diffrn_measurement_device ' \k-geometry diffractometer '
_diffrn_measurement_device_type ' Bruker APEX-II CCD '
_diffrn_measurement_method ' phi- and omega-rotation '
_diffrn_radiation_monochromator 'Montel mirror optics'
_diffrn_radiation_probe x-ray
_diffrn_radiation_source 'rotating anode FR591'
_diffrn_radiation_type MoK\a
_diffrn_radiation_wavelength 0.71073
_diffrn_reflns_av_R_equivalents 0.0503
_diffrn_reflns_av_unetI/netI 0.0205
_diffrn_reflns_limit_h_max 14
_diffrn_reflns_limit_h_min -14
_diffrn_reflns_limit_k_max 27
_diffrn_reflns_limit_k_min -27
_diffrn_reflns_limit_l_max 15
_diffrn_reflns_limit_l_min -15
_diffrn_reflns_number 89648
_diffrn_reflns_reduction_process
;
;
_diffrn_reflns_theta_full 25.24
_diffrn_reflns_theta_max 25.35
_diffrn_reflns_theta_min 1.85
_exptl_absorpt_coefficient_mu 0.656
_exptl_absorpt_correction_T_max 0.7453
_exptl_absorpt_correction_T_min 0.6583
_exptl_absorpt_correction_type multi-scan
_exptl_absorpt_process_details 'SADABS, Bruker, 2008b'
_exptl_crystal_colour red
_exptl_crystal_density_diffrn 1.678
_exptl_crystal_density_method 'Not Measured'
_exptl_crystal_description fragment
_exptl_crystal_F_000 1704
_exptl_crystal_size_max 0.600
_exptl_crystal_size_mid 0.419
_exptl_crystal_size_min 0.324
_refine_diff_density_max 0.676
_refine_diff_density_min -0.325
_refine_diff_density_rms 0.053
_refine_ls_extinction_coef 0.0011(3)
_refine_ls_extinction_expression FC^*^=KFC[1+0.001XFC^2^\L^3^/SIN(2\Q)]^-1/4^
_refine_ls_extinction_method shelxl
_refine_ls_goodness_of_fit_ref 1.046
_refine_ls_hydrogen_treatment mixed
_refine_ls_matrix_type full
_refine_ls_number_parameters 533
_refine_ls_number_reflns 6096
_refine_ls_number_restraints 78
_refine_ls_restrained_S_all 1.044
_refine_ls_R_factor_all 0.0337
_refine_ls_R_factor_gt 0.0312
_refine_ls_shift/su_max 0.001
_refine_ls_shift/su_mean 0.000
_refine_ls_structure_factor_coef Fsqd
_refine_ls_weighting_details 'W=1/[\S^2^(FO^2^)+(0.0298P)^2^+3.2282P] WHERE P=(FO^2^+2FC^2^)/3'
_refine_ls_weighting_scheme calc
_refine_ls_wR_factor_gt 0.0745
_refine_ls_wR_factor_ref 0.0758
_reflns_number_gt 5687
_reflns_number_total 6096
_reflns_threshold_expression I>2\s(I)
_cod_data_source_file c7dt04774f2.cif
_cod_data_source_block C3
_cod_depositor_comments 'Adding full bibliography for 1548703--1548707.cif.'
_cod_original_sg_symbol_H-M 'P 21/n'
_cod_database_code 1548707
_shelxl_version_number 2014-1

loop_
_symmetry_equiv_pos_site_id
_symmetry_equiv_pos_as_xyz
1 x,y,z
2 1/2-x,1/2+y,1/2-z
3 -x,-y,-z
4 1/2+x,1/2-y,1/2+z

loop_
_atom_site_label
_atom_site_type_symbol
_atom_site_fract_x
_atom_site_fract_y
_atom_site_fract_z
_atom_site_U_iso_or_equiv
_atom_site_adp_type
_atom_site_occupancy
_atom_site_site_symmetry_order
_atom_site_calc_flag
_atom_site_refinement_flags_posn
_atom_site_refinement_flags_adp
_atom_site_refinement_flags_occupancy
_atom_site_disorder_assembly
_atom_site_disorder_group
Fe1 Fe 0.30953(2) 0.09154(2) 0.41881(2) 0.01551(9) Uani 1 1 d . . . . .
O1 O 0.67472(14) 0.04579(7) 0.82385(11) 0.0293(3) Uani 1 1 d . . . . .
N1 N 0.49875(14) -0.09607(6) 0.67088(12) 0.0191(3) Uani 1 1 d . . . . .
N2 N 0.51879(13) -0.00383(6) 0.65187(11) 0.0166(3) Uani 1 1 d . . . . .
N3 N 0.62241(14) -0.16414(6) 0.62820(11) 0.0189(3) Uani 1 1 d . . . . .
N4 N 0.48454(14) 0.09910(6) 0.64419(12) 0.0182(3) Uani 1 1 d . . . . .
N5 N 0.32262(14) 0.14881(6) 0.60959(12) 0.0193(3) Uani 1 1 d . . . . .
N6 N 0.17841(14) 0.13903(6) 0.45419(12) 0.0189(3) Uani 1 1 d . . . . .
N7 N 0.24358(13) 0.02216(6) 0.46630(12) 0.0186(3) Uani 1 1 d . . . . .
N8 N 0.21323(14) 0.07955(7) 0.27193(12) 0.0200(3) Uani 1 1 d . . . . .
C1 C 0.56194(16) -0.05607(7) 0.62834(13) 0.0168(4) Uani 1 1 d . . . . .
C2 C 0.43250(17) -0.01171(8) 0.70872(14) 0.0214(4) Uani 1 1 d . . . . .
H2 H 0.3908 0.0184 0.7343 0.026 Uiso 1 1 calc R U . . .
C3 C 0.41962(17) -0.06933(8) 0.72030(15) 0.0224(4) Uani 1 1 d . . . . .
H3 H 0.3672 -0.0881 0.7551 0.027 Uiso 1 1 calc R U . . .
C4 C 0.52901(17) -0.15542(8) 0.66959(14) 0.0209(4) Uani 1 1 d . . . . .
C5 C 0.4697(2) -0.19980(9) 0.70744(17) 0.0307(5) Uani 1 1 d . . . . .
H5 H 0.4045 -0.1914 0.7366 0.037 Uiso 1 1 calc R U . . .
C6 C 0.5082(2) -0.25637(9) 0.70143(18) 0.0342(5) Uani 1 1 d . . . . .
H6 H 0.4699 -0.2879 0.7268 0.041 Uiso 1 1 calc R U . . .
C7 C 0.6029(2) -0.26682(9) 0.65814(17) 0.0304(5) Uani 1 1 d . . . . .
H7 H 0.6300 -0.3056 0.6528 0.037 Uiso 1 1 calc R U . . .
C8 C 0.65746(18) -0.22027(8) 0.62287(15) 0.0242(4) Uani 1 1 d . . . . .
H8 H 0.7227 -0.2279 0.5934 0.029 Uiso 1 1 calc R U . . .
C9 C 0.57138(16) 0.05392(7) 0.63847(14) 0.0176(4) Uani 1 1 d . . . . .
H9 H 0.5867 0.0553 0.5662 0.021 Uiso 1 1 calc R U . . .
C10 C 0.38574(16) 0.11028(7) 0.56452(14) 0.0171(4) Uani 1 1 d . . . . .
C11 C 0.48221(18) 0.13078(8) 0.73700(15) 0.0245(4) Uani 1 1 d . . . . .
H11 H 0.5414 0.1303 0.8029 0.029 Uiso 1 1 calc R U . . .
C12 C 0.38126(18) 0.16150(8) 0.71471(15) 0.0249(4) Uani 1 1 d . . . . .
H12 H 0.3546 0.1870 0.7615 0.030 Uiso 1 1 calc R U . . .
C13 C 0.20821(16) 0.16523(8) 0.55024(15) 0.0194(4) Uani 1 1 d . . . . .
C14 C 0.13564(18) 0.20389(8) 0.58575(16) 0.0256(4) Uani 1 1 d . . . . .
H14 H 0.1607 0.2215 0.6541 0.031 Uiso 1 1 calc R U . . .
C15 C 0.02529(19) 0.21608(9) 0.51861(17) 0.0288(5) Uani 1 1 d . . . . .
H15 H -0.0271 0.2426 0.5400 0.035 Uiso 1 1 calc R U . . .
C16 C -0.00819(18) 0.18922(9) 0.42001(17) 0.0281(4) Uani 1 1 d . . . . .
H16 H -0.0840 0.1969 0.3731 0.034 Uiso 1 1 calc R U . . .
C17 C 0.06969(17) 0.15106(8) 0.39039(16) 0.0243(4) Uani 1 1 d . . . . .
H17 H 0.0459 0.1326 0.3227 0.029 Uiso 1 1 calc R U . . .
C18 C 0.68934(17) 0.06215(8) 0.72179(15) 0.0230(4) Uani 1 1 d . . . . .
H18A H 0.7515 0.0375 0.7037 0.028 Uiso 1 1 calc R U . . .
H18B H 0.7147 0.1036 0.7231 0.028 Uiso 1 1 calc R U . . .
C19 C 0.19592(17) -0.01385(8) 0.50054(14) 0.0201(4) Uani 1 1 d . . . . .
C20 C 0.13471(19) -0.05970(9) 0.54337(16) 0.0276(4) Uani 1 1 d . . . . .
H20A H 0.1417 -0.0521 0.6189 0.041 Uiso 1 1 calc R U . . .
H20B H 0.1708 -0.0977 0.5356 0.041 Uiso 1 1 calc R U . . .
H20C H 0.0505 -0.0602 0.5044 0.041 Uiso 1 1 calc R U . . .
C21 C 0.16317(17) 0.06963(8) 0.18622(15) 0.0220(4) Uani 1 1 d . . . . .
C22 C 0.0986(2) 0.05615(10) 0.07734(16) 0.0335(5) Uani 1 1 d . . . . .
H22A H 0.0664 0.0924 0.0405 0.050 Uiso 0.5 1 calc R U P . .
H22B H 0.0331 0.0293 0.0779 0.050 Uiso 0.5 1 calc R U P . .
H22C H 0.1526 0.0378 0.0402 0.050 Uiso 0.5 1 calc R U P . .
H22D H 0.1017 0.0139 0.0653 0.050 Uiso 0.5 1 calc R U P . .
H22E H 0.1350 0.0770 0.0278 0.050 Uiso 0.5 1 calc R U P . .
H22F H 0.0154 0.0685 0.0655 0.050 Uiso 0.5 1 calc R U P . .
H1 H 0.726(3) 0.0616(12) 0.868(2) 0.047(8) Uiso 1 1 d . . . . .
P1 P 0.77877(5) 0.14212(2) 1.07643(4) 0.02360(13) Uani 1 1 d . U . . .
F1_a F 0.70606(16) 0.08276(7) 1.07471(17) 0.0495(5) Uani 0.943(2) 1 d D . P A 1
F2_a F 0.88664(16) 0.11581(7) 1.16459(12) 0.0509(5) Uani 0.943(2) 1 d D . P A 1
F3_a F 0.84859(16) 0.20180(7) 1.07624(13) 0.0452(4) Uani 0.943(2) 1 d D . P A 1
F4_a F 0.83415(13) 0.11587(7) 0.98456(11) 0.0391(4) Uani 0.943(2) 1 d D . P A 1
F5_a F 0.72391(16) 0.16798(6) 1.16760(13) 0.0482(5) Uani 0.943(2) 1 d D . P A 1
F6_a F 0.67075(16) 0.16815(7) 0.98563(14) 0.0507(5) Uani 0.943(2) 1 d D . P A 1
F1A_b F 0.731(2) 0.0804(9) 1.034(2) 0.040(5) Uani 0.057(2) 1 d D U P A 2
F2A_b F 0.8243(19) 0.1173(9) 1.1938(15) 0.033(4) Uani 0.057(2) 1 d D U P A 2
F3A_b F 0.8205(19) 0.2079(8) 1.120(2) 0.037(5) Uani 0.057(2) 1 d D U P A 2
F4A_b F 0.8974(19) 0.1321(10) 1.047(2) 0.050(5) Uani 0.057(2) 1 d D U P A 2
F5A_b F 0.6504(16) 0.1567(9) 1.1022(18) 0.034(4) Uani 0.057(2) 1 d D U P A 2
F6A_b F 0.726(2) 0.1708(11) 0.9650(17) 0.043(5) Uani 0.057(2) 1 d D U P A 2
P2 P 0.06926(5) 0.06728(2) -0.23651(4) 0.02664(13) Uani 1 1 d . . . . .
F7 F -0.00632(12) 0.01348(5) -0.29707(10) 0.0388(3) Uani 1 1 d . . . . .
F8 F 0.14591(14) 0.12107(6) -0.17620(13) 0.0571(4) Uani 1 1 d . . . . .
F9 F -0.02100(15) 0.07380(8) -0.16266(11) 0.0580(4) Uani 1 1 d . . . . .
F10 F -0.01172(13) 0.11185(6) -0.31849(10) 0.0453(4) Uani 1 1 d . . . . .
F11 F 0.15798(15) 0.06134(6) -0.31076(14) 0.0576(4) Uani 1 1 d . . . . .
F12 F 0.14782(13) 0.02329(6) -0.15191(12) 0.0514(4) Uani 1 1 d . . . . .
N9 N 0.3545(3) 0.16314(14) 1.0548(3) 0.0858(10) Uani 1 1 d . . . . .
C23 C 0.3778(2) 0.11857(14) 1.0281(2) 0.0532(7) Uani 1 1 d . . . . .
C24 C 0.4078(2) 0.06147(13) 0.9961(2) 0.0529(7) Uani 1 1 d . . . . .
H24A H 0.4888 0.0622 0.9868 0.079 Uiso 1 1 calc R U . . .
H24B H 0.3518 0.0506 0.9287 0.079 Uiso 1 1 calc R U . . .
H24C H 0.4034 0.0328 1.0510 0.079 Uiso 1 1 calc R U . . .
N10 N 0.6891(2) 0.16796(11) 0.5413(2) 0.0591(6) Uani 1 1 d . . . . .
C25 C 0.6639(2) 0.21148(13) 0.5701(2) 0.0471(6) Uani 1 1 d . . . . .
C26 C 0.6292(3) 0.26688(16) 0.6073(3) 0.0782(11) Uani 1 1 d . . . . .
H26A H 0.7005 0.2900 0.6390 0.117 Uiso 1 1 calc R U . . .
H26B H 0.5851 0.2597 0.6610 0.117 Uiso 1 1 calc R U . . .
H26C H 0.5786 0.2884 0.5473 0.117 Uiso 1 1 calc R U . . .

loop_
_atom_site_aniso_label
_atom_site_aniso_U_11
_atom_site_aniso_U_22
_atom_site_aniso_U_33
_atom_site_aniso_U_23
_atom_site_aniso_U_13
_atom_site_aniso_U_12
Fe1 0.01827(15) 0.01383(14) 0.01551(14) -0.00070(9) 0.00629(10) -0.00235(10)
O1 0.0351(8) 0.0320(8) 0.0176(7) -0.0048(6) 0.0011(6) -0.0017(7)
N1 0.0238(8) 0.0162(8) 0.0197(8) -0.0011(6) 0.0102(6) -0.0032(6)
N2 0.0193(8) 0.0160(7) 0.0153(7) -0.0018(6) 0.0058(6) -0.0023(6)
N3 0.0237(8) 0.0172(8) 0.0163(7) -0.0006(6) 0.0062(6) -0.0025(6)
N4 0.0227(8) 0.0149(7) 0.0175(8) -0.0036(6) 0.0058(6) -0.0015(6)
N5 0.0237(8) 0.0165(7) 0.0193(8) -0.0033(6) 0.0085(6) -0.0012(6)
N6 0.0209(8) 0.0157(7) 0.0221(8) 0.0013(6) 0.0091(6) -0.0025(6)
N7 0.0199(8) 0.0180(8) 0.0184(7) -0.0035(6) 0.0058(6) -0.0024(6)
N8 0.0223(8) 0.0175(8) 0.0211(9) 0.0008(6) 0.0071(7) -0.0018(6)
C1 0.0208(9) 0.0165(9) 0.0123(8) -0.0016(7) 0.0028(7) -0.0038(7)
C2 0.0250(10) 0.0228(10) 0.0193(9) -0.0029(7) 0.0108(8) -0.0010(8)
C3 0.0242(10) 0.0239(10) 0.0227(10) -0.0004(8) 0.0127(8) -0.0023(8)
C4 0.0276(10) 0.0180(9) 0.0186(9) -0.0020(7) 0.0089(8) -0.0032(8)
C5 0.0419(12) 0.0226(10) 0.0356(12) -0.0014(9) 0.0245(10) -0.0059(9)
C6 0.0544(14) 0.0191(10) 0.0374(12) 0.0005(9) 0.0269(11) -0.0085(9)
C7 0.0480(13) 0.0158(9) 0.0321(11) 0.0004(8) 0.0187(10) -0.0013(9)
C8 0.0323(11) 0.0183(9) 0.0247(10) 0.0000(7) 0.0120(8) 0.0011(8)
C9 0.0215(9) 0.0138(8) 0.0184(9) -0.0028(7) 0.0069(7) -0.0023(7)
C10 0.0205(9) 0.0122(8) 0.0212(9) -0.0004(7) 0.0099(7) -0.0038(7)
C11 0.0325(11) 0.0227(10) 0.0180(9) -0.0079(7) 0.0057(8) -0.0009(8)
C12 0.0328(11) 0.0222(10) 0.0212(10) -0.0084(8) 0.0097(8) -0.0003(8)
C13 0.0212(9) 0.0154(9) 0.0244(9) 0.0021(7) 0.0107(8) -0.0023(7)
C14 0.0318(11) 0.0198(9) 0.0300(10) -0.0009(8) 0.0165(9) 0.0007(8)
C15 0.0291(11) 0.0199(10) 0.0424(12) 0.0040(9) 0.0185(9) 0.0048(8)
C16 0.0223(10) 0.0247(10) 0.0383(12) 0.0082(9) 0.0101(9) 0.0024(8)
C17 0.0223(10) 0.0232(10) 0.0276(10) 0.0040(8) 0.0067(8) -0.0028(8)
C18 0.0235(10) 0.0197(9) 0.0243(10) -0.0034(7) 0.0033(8) -0.0032(8)
C19 0.0227(9) 0.0187(9) 0.0196(9) -0.0042(7) 0.0069(8) -0.0019(8)
C20 0.0336(12) 0.0226(10) 0.0298(11) 0.0000(8) 0.0137(9) -0.0105(8)
C21 0.0219(10) 0.0221(9) 0.0226(10) 0.0002(8) 0.0070(8) -0.0001(8)
C22 0.0325(12) 0.0425(13) 0.0218(10) -0.0057(9) 0.0001(9) 0.0024(10)
P1 0.0241(3) 0.0230(3) 0.0262(3) 0.0004(2) 0.0110(2) 0.0001(2)
F1_a 0.0548(11) 0.0306(8) 0.0705(13) -0.0021(8) 0.0297(9) -0.0122(7)
F2_a 0.0534(11) 0.0554(10) 0.0336(8) -0.0066(7) -0.0075(7) 0.0208(8)
F3_a 0.0581(11) 0.0397(9) 0.0438(9) -0.0079(7) 0.0239(8) -0.0231(7)
F4_a 0.0365(8) 0.0514(9) 0.0320(8) -0.0128(6) 0.0137(6) 0.0022(7)
F5_a 0.0690(12) 0.0375(8) 0.0546(10) 0.0002(7) 0.0458(10) 0.0057(8)
F6_a 0.0422(10) 0.0439(9) 0.0559(10) -0.0022(7) -0.0058(8) 0.0160(8)
F1A_b 0.046(10) 0.035(6) 0.038(10) 0.004(5) 0.009(7) -0.001(6)
F2A_b 0.018(8) 0.040(9) 0.040(6) 0.006(5) 0.006(5) 0.006(6)
F3A_b 0.019(8) 0.031(6) 0.054(10) 0.006(5) -0.001(7) 0.004(5)
F4A_b 0.036(7) 0.047(10) 0.073(11) 0.007(8) 0.026(7) 0.006(6)
F5A_b 0.016(6) 0.040(9) 0.045(9) 0.005(7) 0.007(6) -0.002(5)
F6A_b 0.030(9) 0.053(9) 0.048(6) 0.020(6) 0.010(6) 0.002(7)
P2 0.0283(3) 0.0240(3) 0.0263(3) -0.0014(2) 0.0048(2) 0.0012(2)
F7 0.0427(8) 0.0314(7) 0.0396(7) -0.0014(6) 0.0054(6) -0.0118(6)
F8 0.0507(9) 0.0308(7) 0.0733(11) -0.0189(7) -0.0138(8) 0.0038(6)
F9 0.0595(10) 0.0843(12) 0.0359(8) 0.0002(8) 0.0225(7) 0.0171(9)
F10 0.0601(9) 0.0330(7) 0.0345(7) 0.0030(6) -0.0029(6) 0.0078(6)
F11 0.0645(10) 0.0427(8) 0.0845(12) -0.0112(8) 0.0535(9) -0.0111(7)
F12 0.0520(9) 0.0381(8) 0.0528(9) 0.0043(7) -0.0073(7) 0.0116(7)
N9 0.0655(19) 0.0629(19) 0.121(3) -0.0200(18) 0.0097(18) -0.0225(15)
C23 0.0405(15) 0.0549(18) 0.0588(17) -0.0003(14) 0.0029(13) -0.0192(13)
C24 0.0412(15) 0.0628(18) 0.0509(16) 0.0021(13) 0.0048(12) -0.0066(13)
N10 0.0705(17) 0.0476(14) 0.0544(14) 0.0068(12) 0.0075(12) -0.0019(12)
C25 0.0378(14) 0.0526(17) 0.0477(15) 0.0023(13) 0.0054(11) -0.0062(12)
C26 0.0516(19) 0.081(2) 0.095(3) -0.029(2) 0.0069(18) 0.0114(17)

loop_
_atom_type_symbol
_atom_type_description
_atom_type_scat_dispersion_real
_atom_type_scat_dispersion_imag
_atom_type_scat_source
C C 0.0033 0.0016 ' International Tables Vol C Tables 4.2.6.8 and 6.1.1.4'
H H 0.0000 0.0000 ' International Tables Vol C Tables 4.2.6.8 and 6.1.1.4'
F F 0.0171 0.0103 ' International Tables Vol C Tables 4.2.6.8 and 6.1.1.4'
Fe Fe 0.3463 0.8444 ' International Tables Vol C Tables 4.2.6.8 and 6.1.1.4'
N N 0.0061 0.0033 ' International Tables Vol C Tables 4.2.6.8 and 6.1.1.4'
O O 0.0106 0.0060 ' International Tables Vol C Tables 4.2.6.8 and 6.1.1.4'
P P 0.1023 0.0942 ' International Tables Vol C Tables 4.2.6.8 and 6.1.1.4'

loop_
_geom_angle_atom_site_label_1
_geom_angle_atom_site_label_2
_geom_angle_atom_site_label_3
_geom_angle
_geom_angle_site_symmetry_1
_geom_angle_site_symmetry_3
C10 Fe1 N7 89.32(7) . .
C10 Fe1 C1 101.99(7) . 3_656
N7 Fe1 C1 99.23(7) . 3_656
C10 Fe1 N8 171.95(7) . .
N7 Fe1 N8 91.27(6) . .
C1 Fe1 N8 85.85(7) 3_656 .
C10 Fe1 N3 89.89(7) . 3_656
N7 Fe1 N3 179.04(6) . 3_656
C1 Fe1 N3 81.47(7) 3_656 3_656
N8 Fe1 N3 89.44(6) . 3_656
C10 Fe1 N6 80.77(7) . .
N7 Fe1 N6 89.01(6) . .
C1 Fe1 N6 171.29(7) 3_656 .
N8 Fe1 N6 91.21(6) . .
N3 Fe1 N6 90.32(6) 3_656 .
C18 O1 H1 108(2) . .
C1 N1 C3 112.28(15) . .
C1 N1 C4 118.44(15) . .
C3 N1 C4 128.89(15) . .
C1 N2 C2 111.18(14) . .
C1 N2 C9 124.55(14) . .
C2 N2 C9 123.28(14) . .
C4 N3 C8 116.48(16) . .
C4 N3 Fe1 115.04(12) . 3_656
C8 N3 Fe1 128.48(13) . 3_656
C10 N4 C11 110.86(15) . .
C10 N4 C9 123.70(14) . .
C11 N4 C9 124.85(15) . .
C10 N5 C12 111.86(16) . .
C10 N5 C13 118.17(15) . .
C12 N5 C13 129.67(16) . .
C13 N6 C17 117.11(16) . .
C13 N6 Fe1 114.88(12) . .
C17 N6 Fe1 127.78(13) . .
C19 N7 Fe1 170.77(15) . .
C21 N8 Fe1 175.13(16) . .
N2 C1 N1 103.10(15) . .
N2 C1 Fe1 143.08(13) . 3_656
N1 C1 Fe1 112.69(12) . 3_656
C3 C2 N2 107.56(16) . .
C3 C2 H2 126.2 . .
N2 C2 H2 126.2 . .
C2 C3 N1 105.87(16) . .
C2 C3 H3 127.1 . .
N1 C3 H3 127.1 . .
N3 C4 C5 124.10(18) . .
N3 C4 N1 112.27(15) . .
C5 C4 N1 123.63(17) . .
C6 C5 C4 117.90(19) . .
C6 C5 H5 121.0 . .
C4 C5 H5 121.0 . .
C5 C6 C7 119.38(19) . .
C5 C6 H6 120.3 . .
C7 C6 H6 120.3 . .
C8 C7 C6 119.14(19) . .
C8 C7 H7 120.4 . .
C6 C7 H7 120.4 . .
N3 C8 C7 123.00(18) . .
N3 C8 H8 118.5 . .
C7 C8 H8 118.5 . .
N4 C9 N2 108.14(14) . .
N4 C9 C18 112.62(14) . .
N2 C9 C18 110.43(14) . .
N4 C9 H9 108.5 . .
N2 C9 H9 108.5 . .
C18 C9 H9 108.5 . .
N4 C10 N5 103.65(15) . .
N4 C10 Fe1 142.62(13) . .
N5 C10 Fe1 113.73(13) . .
C12 C11 N4 107.06(17) . .
C12 C11 H11 126.5 . .
N4 C11 H11 126.5 . .
C11 C12 N5 106.57(16) . .
C11 C12 H12 126.7 . .
N5 C12 H12 126.7 . .
N6 C13 C14 124.10(18) . .
N6 C13 N5 111.79(15) . .
C14 C13 N5 124.11(17) . .
C13 C14 C15 117.79(19) . .
C13 C14 H14 121.1 . .
C15 C14 H14 121.1 . .
C14 C15 C16 119.32(18) . .
C14 C15 H15 120.3 . .
C16 C15 H15 120.3 . .
C17 C16 C15 119.33(19) . .
C17 C16 H16 120.3 . .
C15 C16 H16 120.3 . .
N6 C17 C16 122.35(19) . .
N6 C17 H17 118.8 . .
C16 C17 H17 118.8 . .
O1 C18 C9 109.06(15) . .
O1 C18 H18A 109.9 . .
C9 C18 H18A 109.9 . .
O1 C18 H18B 109.9 . .
C9 C18 H18B 109.9 . .
H18A C18 H18B 108.3 . .
N7 C19 C20 179.6(2) . .
C19 C20 H20A 109.5 . .
C19 C20 H20B 109.5 . .
H20A C20 H20B 109.5 . .
C19 C20 H20C 109.5 . .
H20A C20 H20C 109.5 . .
H20B C20 H20C 109.5 . .
N8 C21 C22 179.1(2) . .
C21 C22 H22A 109.5 . .
C21 C22 H22B 109.5 . .
H22A C22 H22B 109.5 . .
C21 C22 H22C 109.5 . .
H22A C22 H22C 109.5 . .
H22B C22 H22C 109.5 . .
C21 C22 H22D 109.5 . .
H22A C22 H22D 141.1 . .
H22B C22 H22D 56.3 . .
H22C C22 H22D 56.3 . .
C21 C22 H22E 109.5 . .
H22A C22 H22E 56.3 . .
H22B C22 H22E 141.1 . .
H22C C22 H22E 56.3 . .
H22D C22 H22E 109.5 . .
C21 C22 H22F 109.5 . .
H22A C22 H22F 56.3 . .
H22B C22 H22F 56.3 . .
H22C C22 H22F 141.1 . .
H22D C22 H22F 109.5 . .
H22E C22 H22F 109.5 . .
F4A_b P1 F6A_b 89.5(12) . .
F4A_b P1 F1A_b 92.1(12) . .
F6A_b P1 F1A_b 91.7(12) . .
F4A_b P1 F2A_b 95.2(11) . .
F6A_b P1 F2A_b 174.4(12) . .
F1A_b P1 F2A_b 91.2(11) . .
F2_a P1 F3_a 90.97(10) . .
F2_a P1 F1_a 90.34(10) . .
F3_a P1 F1_a 178.69(11) . .
F2_a P1 F5_a 89.83(9) . .
F3_a P1 F5_a 89.17(9) . .
F1_a P1 F5_a 90.76(9) . .
F2_a P1 F6_a 178.92(10) . .
F3_a P1 F6_a 89.10(10) . .
F1_a P1 F6_a 89.60(10) . .
F5_a P1 F6_a 91.25(10) . .
F2_a P1 F4_a 90.09(9) . .
F3_a P1 F4_a 90.93(9) . .
F1_a P1 F4_a 89.13(9) . .
F5_a P1 F4_a 179.87(9) . .
F6_a P1 F4_a 88.83(9) . .
F4A_b P1 F3A_b 91.1(11) . .
F6A_b P1 F3A_b 87.0(11) . .
F1A_b P1 F3A_b 176.5(12) . .
F2A_b P1 F3A_b 89.9(11) . .
F4A_b P1 F5A_b 175.9(11) . .
F6A_b P1 F5A_b 86.8(11) . .
F1A_b P1 F5A_b 89.8(11) . .
F2A_b P1 F5A_b 88.4(10) . .
F3A_b P1 F5A_b 86.9(10) . .
F11 P2 F12 91.07(9) . .
F11 P2 F10 90.74(9) . .
F12 P2 F10 178.16(9) . .
F11 P2 F7 89.77(8) . .
F12 P2 F7 89.98(8) . .
F10 P2 F7 90.38(7) . .
F11 P2 F8 89.78(9) . .
F12 P2 F8 89.90(8) . .
F10 P2 F8 89.75(8) . .
F7 P2 F8 179.54(9) . .
F11 P2 F9 179.34(10) . .
F12 P2 F9 89.60(9) . .
F10 P2 F9 88.60(8) . .
F7 P2 F9 90.25(9) . .
F8 P2 F9 90.20(10) . .
N9 C23 C24 178.9(4) . .
C23 C24 H24A 109.5 . .
C23 C24 H24B 109.5 . .
H24A C24 H24B 109.5 . .
C23 C24 H24C 109.5 . .
H24A C24 H24C 109.5 . .
H24B C24 H24C 109.5 . .
N10 C25 C26 178.8(3) . .
C25 C26 H26A 109.5 . .
C25 C26 H26B 109.5 . .
H26A C26 H26B 109.5 . .
C25 C26 H26C 109.5 . .
H26A C26 H26C 109.5 . .
H26B C26 H26C 109.5 . .

loop_
_geom_bond_atom_site_label_1
_geom_bond_atom_site_label_2
_geom_bond_distance
_geom_bond_site_symmetry_2
Fe1 C10 1.9209(18) .
Fe1 N7 1.9299(15) .
Fe1 C1 1.9333(18) 3_656
Fe1 N8 1.9676(16) .
Fe1 N3 1.9996(15) 3_656
Fe1 N6 2.0183(15) .
O1 C18 1.430(2) .
O1 H1 0.80(3) .
N1 C1 1.375(2) .
N1 C3 1.392(2) .
N1 C4 1.402(2) .
N2 C1 1.359(2) .
N2 C2 1.402(2) .
N2 C9 1.483(2) .
N3 C4 1.345(2) .
N3 C8 1.353(2) .
N3 Fe1 1.9995(15) 3_656
N4 C10 1.358(2) .
N4 C11 1.413(2) .
N4 C9 1.459(2) .
N5 C10 1.370(2) .
N5 C12 1.391(2) .
N5 C13 1.406(2) .
N6 C13 1.347(2) .
N6 C17 1.350(2) .
N7 C19 1.144(2) .
N8 C21 1.139(2) .
C1 Fe1 1.9334(18) 3_656
C2 C3 1.337(3) .
C2 H2 0.9500 .
C3 H3 0.9500 .
C4 C5 1.386(3) .
C5 C6 1.376(3) .
C5 H5 0.9500 .
C6 C7 1.380(3) .
C6 H6 0.9500 .
C7 C8 1.376(3) .
C7 H7 0.9500 .
C8 H8 0.9500 .
C9 C18 1.525(3) .
C9 H9 1.0000 .
C11 C12 1.334(3) .
C11 H11 0.9500 .
C12 H12 0.9500 .
C13 C14 1.380(3) .
C14 C15 1.382(3) .
C14 H14 0.9500 .
C15 C16 1.383(3) .
C15 H15 0.9500 .
C16 C17 1.381(3) .
C16 H16 0.9500 .
C17 H17 0.9500 .
C18 H18A 0.9900 .
C18 H18B 0.9900 .
C19 C20 1.455(3) .
C20 H20A 0.9800 .
C20 H20B 0.9800 .
C20 H20C 0.9800 .
C21 C22 1.454(3) .
C22 H22A 0.9800 .
C22 H22B 0.9800 .
C22 H22C 0.9800 .
C22 H22D 0.9800 .
C22 H22E 0.9800 .
C22 H22F 0.9800 .
P1 F4A_b 1.543(18) .
P1 F6A_b 1.563(19) .
P1 F1A_b 1.56(2) .
P1 F2_a 1.5833(15) .
P1 F2A_b 1.586(18) .
P1 F3_a 1.5871(15) .
P1 F1_a 1.5949(15) .
P1 F5_a 1.5965(14) .
P1 F6_a 1.6002(15) .
P1 F4_a 1.6110(13) .
P1 F3A_b 1.636(19) .
P1 F5A_b 1.646(16) .
P2 F11 1.5894(14) .
P2 F12 1.5924(14) .
P2 F10 1.5942(14) .
P2 F7 1.5956(13) .
P2 F8 1.5995(14) .
P2 F9 1.6011(15) .
N9 C23 1.131(4) .
C23 C24 1.439(4) .
C24 H24A 0.9800 .
C24 H24B 0.9800 .
C24 H24C 0.9800 .
N10 C25 1.127(4) .
C25 C26 1.449(4) .
C26 H26A 0.9800 .
C26 H26B 0.9800 .
C26 H26C 0.9800 .

loop_
_geom_torsion_atom_site_label_1
_geom_torsion_atom_site_label_2
_geom_torsion_atom_site_label_3
_geom_torsion_atom_site_label_4
_geom_torsion
_geom_torsion_site_symmetry_1
_geom_torsion_site_symmetry_4
C2 N2 C1 N1 0.81(19) . .
C9 N2 C1 N1 169.70(15) . .
C2 N2 C1 Fe1 -164.83(17) . 3_656
C9 N2 C1 Fe1 4.1(3) . 3_656
C3 N1 C1 N2 -0.61(19) . .
C4 N1 C1 N2 -174.16(15) . .
C3 N1 C1 Fe1 170.10(12) . 3_656
C4 N1 C1 Fe1 -3.4(2) . 3_656
C1 N2 C2 C3 -0.7(2) . .
C9 N2 C2 C3 -169.81(16) . .
N2 C2 C3 N1 0.3(2) . .
C1 N1 C3 C2 0.2(2) . .
C4 N1 C3 C2 172.88(18) . .
C8 N3 C4 C5 1.0(3) . .
Fe1 N3 C4 C5 -179.54(16) 3_656 .
C8 N3 C4 N1 -179.46(16) . .
Fe1 N3 C4 N1 0.0(2) 3_656 .
C1 N1 C4 N3 2.3(2) . .
C3 N1 C4 N3 -170.07(17) . .
C1 N1 C4 C5 -178.19(18) . .
C3 N1 C4 C5 9.5(3) . .
N3 C4 C5 C6 -0.6(3) . .
N1 C4 C5 C6 179.90(19) . .
C4 C5 C6 C7 -0.2(3) . .
C5 C6 C7 C8 0.6(3) . .
C4 N3 C8 C7 -0.6(3) . .
Fe1 N3 C8 C7 -179.97(15) 3_656 .
C6 C7 C8 N3 -0.2(3) . .
C10 N4 C9 N2 -74.6(2) . .
C11 N4 C9 N2 95.77(19) . .
C10 N4 C9 C18 163.06(16) . .
C11 N4 C9 C18 -26.5(2) . .
C1 N2 C9 N4 165.01(15) . .
C2 N2 C9 N4 -27.4(2) . .
C1 N2 C9 C18 -71.4(2) . .
C2 N2 C9 C18 96.24(19) . .
C11 N4 C10 N5 -0.34(19) . .
C9 N4 C10 N5 171.24(15) . .
C11 N4 C10 Fe1 179.48(17) . .
C9 N4 C10 Fe1 -8.9(3) . .
C12 N5 C10 N4 0.31(19) . .
C13 N5 C10 N4 -174.10(14) . .
C12 N5 C10 Fe1 -179.57(12) . .
C13 N5 C10 Fe1 6.0(2) . .
C10 N4 C11 C12 0.2(2) . .
C9 N4 C11 C12 -171.21(17) . .
N4 C11 C12 N5 0.0(2) . .
C10 N5 C12 C11 -0.2(2) . .
C13 N5 C12 C11 173.42(18) . .
C17 N6 C13 C14 -1.1(3) . .
Fe1 N6 C13 C14 173.77(14) . .
C17 N6 C13 N5 179.36(15) . .
Fe1 N6 C13 N5 -5.72(18) . .
C10 N5 C13 N6 0.0(2) . .
C12 N5 C13 N6 -173.29(17) . .
C10 N5 C13 C14 -179.54(17) . .
C12 N5 C13 C14 7.2(3) . .
N6 C13 C14 C15 0.4(3) . .
N5 C13 C14 C15 179.86(17) . .
C13 C14 C15 C16 0.4(3) . .
C14 C15 C16 C17 -0.4(3) . .
C13 N6 C17 C16 1.1(3) . .
Fe1 N6 C17 C16 -173.09(14) . .
C15 C16 C17 N6 -0.3(3) . .
N4 C9 C18 O1 74.22(18) . .
N2 C9 C18 O1 -46.79(19) . .
